data_7120091
loop_
_publ_author_name
'Jeon, Ie-Rang'
'Jeannin, Olivier'
'Cl\'erac, Rodolphe'
'Rouzi\`eres, Mathieu'
'Fourmigu\'e, Marc'

_publ_section_title
;
 Spin-state modulation of molecular Fe(III) complexes via inclusion in
 halogen-bonded supramolecular networks.
;
_journal_issue 36
_journal_name_full 'Chemical communications (Cambridge, England)'
_journal_page_first 4989
_journal_page_last 4992
_journal_paper_doi 10.1039/c7cc01943b
_journal_volume 53
_journal_year 2017
_chemical_formula_moiety 'C6 F3 I3, C32 H22 Fe N4 O2, Cl'
_chemical_formula_sum 'C38 H22 Cl F3 Fe I3 N4 O2'
_chemical_formula_weight 1095.59
_space_group_crystal_system monoclinic
_space_group_IT_number 14
_space_group_name_Hall '-P 2ybc'
_space_group_name_H-M_alt 'P 1 21/c 1'
_symmetry_space_group_name_Hall '-P 2ybc'
_symmetry_space_group_name_H-M 'P 1 21/c 1'
_atom_sites_solution_hydrogens geom
_atom_sites_solution_primary dual
_audit_creation_date 2017-03-13
_audit_creation_method
;
Olex2 1.2
(compiled Sep  9 2016 15:39:09 for OlexSys, GUI svn.r5227)
;
_audit_update_record
;
2017-03-13 deposited with the CCDC.
2017-03-31 downloaded from the CCDC.
;
_cell_angle_alpha 90
_cell_angle_beta 100.126(7)
_cell_angle_gamma 90
_cell_formula_units_Z 4
_cell_length_a 15.196(3)
_cell_length_b 11.037(3)
_cell_length_c 21.847(5)
_cell_measurement_reflns_used 9884
_cell_measurement_temperature 99.86
_cell_measurement_theta_max 29.13
_cell_measurement_theta_min 2.57
_cell_volume 3607.1(15)
_computing_molecular_graphics 'Olex2 (Dolomanov et al., 2009)'
_computing_publication_material 'Olex2 (Dolomanov et al., 2009)'
_computing_structure_refinement 'ShelXL (Sheldrick, 2015)'
_computing_structure_solution 'ShelXT (Sheldrick, 2015)'
_diffrn_ambient_temperature 99.86
_diffrn_measured_fraction_theta_full 0.998
_diffrn_measured_fraction_theta_max 0.995
_diffrn_measurement_device_type 'Bruker D8 venture'
_diffrn_measurement_method '\f and \w scans'
_diffrn_radiation_type MoK\a
_diffrn_radiation_wavelength 0.71073
_diffrn_reflns_av_R_equivalents 0.0831
_diffrn_reflns_av_unetI/netI 0.0356
_diffrn_reflns_Laue_measured_fraction_full 0.998
_diffrn_reflns_Laue_measured_fraction_max 0.995
_diffrn_reflns_limit_h_max 20
_diffrn_reflns_limit_h_min -20
_diffrn_reflns_limit_k_max 15
_diffrn_reflns_limit_k_min -15
_diffrn_reflns_limit_l_max 29
_diffrn_reflns_limit_l_min -29
_diffrn_reflns_number 164344
_diffrn_reflns_point_group_measured_fraction_full 0.998
_diffrn_reflns_point_group_measured_fraction_max 0.995
_diffrn_reflns_theta_full 26.000
_diffrn_reflns_theta_max 29.287
_diffrn_reflns_theta_min 2.293
_diffrn_standards_number 0
_exptl_absorpt_coefficient_mu 3.117
_exptl_absorpt_correction_T_max 0.7458
_exptl_absorpt_correction_T_min 0.4986
_exptl_absorpt_correction_type multi-scan
_exptl_absorpt_process_details
;
SADABS-2014/5 (Bruker,2014) was used for absorption correction.
wR2(int) was 0.1239 before and 0.0781 after correction.
The Ratio of minimum to maximum transmission is 0.6685.
The \l/2 correction factor is Not present.
;
_exptl_crystal_colour 'dark brown'
_exptl_crystal_colour_modifier dark
_exptl_crystal_colour_primary brown
_exptl_crystal_density_diffrn 2.017
_exptl_crystal_description needle
_exptl_crystal_F_000 2092
_exptl_crystal_size_max 0.5
_exptl_crystal_size_mid 0.1
_exptl_crystal_size_min 0.06
_refine_diff_density_max 2.568
_refine_diff_density_min -2.269
_refine_diff_density_rms 0.203
_refine_ls_extinction_coef 0.00033(5)
_refine_ls_extinction_expression Fc^*^=kFc[1+0.001xFc^2^\l^3^/sin(2\q)]^-1/4^
_refine_ls_extinction_method 'SHELXL-2016/4 (Sheldrick 2016)'
_refine_ls_goodness_of_fit_ref 1.277
_refine_ls_hydrogen_treatment constr
_refine_ls_matrix_type full
_refine_ls_number_parameters 470
_refine_ls_number_reflns 9799
_refine_ls_number_restraints 0
_refine_ls_restrained_S_all 1.277
_refine_ls_R_factor_all 0.0946
_refine_ls_R_factor_gt 0.0674
_refine_ls_shift/su_max 0.001
_refine_ls_shift/su_mean 0.000
_refine_ls_structure_factor_coef Fsqd
_refine_ls_weighting_details 'w=1/[\s^2^(Fo^2^)+54.0200P] where P=(Fo^2^+2Fc^2^)/3'
_refine_ls_weighting_scheme calc
_refine_ls_wR_factor_gt 0.1216
_refine_ls_wR_factor_ref 0.1339
_reflns_Friedel_coverage 0.000
_reflns_number_gt 7691
_reflns_number_total 9799
_reflns_threshold_expression 'I > 2\s(I)'
_cod_data_source_file c7cc01943b2.cif
_cod_data_source_block compound_3b
_cod_original_cell_volume 3607.3(14)
_cod_database_code 7120091
_shelx_space_group_comment
;
The symmetry employed for this shelxl refinement is uniquely defined
by the following loop, which should always be used as a source of
symmetry information in preference to the above space-group names.
They are only intended as comments.
;
_olex2_refinement_description
;
1. Fixed Uiso
 At 1.2 times of:
  All C(H) groups
2.a Aromatic/amide H refined with riding coordinates:
 C00J(H00J), C00K(H00K), C00N(H00N), C00Q(H00Q), C00R(H00R), C00V(H00V),
 C00W(H00W), C00X(H00X), C00Z(H00Z), C010(H010), C011(H011), C012(H012),
 C015(H015), C016(H016), C017(H017), C018(H018), C019(H019), C01A(H01A),
 C01C(H01C), C01E(H01E), C01F(H01F), C01G(H01G)
;
_shelx_shelxl_version_number 2016/4
_olex2_submission_special_instructions 'No special instructions were received'

loop_
_space_group_symop_operation_xyz
'x, y, z'
'-x, y+1/2, -z+1/2'
'-x, -y, -z'
'x, -y-1/2, z-1/2'

loop_
_atom_site_label
_atom_site_type_symbol
_atom_site_fract_x
_atom_site_fract_y
_atom_site_fract_z
_atom_site_U_iso_or_equiv
_atom_site_adp_type
_atom_site_occupancy
_atom_site_site_symmetry_order
_atom_site_calc_flag
_atom_site_refinement_flags_posn
I001 I 0.19140(3) 0.22658(4) 0.58965(2) 0.02023(12) Uani 1 1 d .
I002 I 0.17478(3) 0.77473(4) 0.59840(2) 0.02292(12) Uani 1 1 d .
I003 I 0.04310(4) 0.50933(5) 0.35750(2) 0.03706(16) Uani 1 1 d .
Fe04 Fe 0.31393(7) 0.89982(9) 0.39416(5) 0.0189(2) Uani 1 1 d .
Cl00 Cl 0.23010(12) 0.49532(16) 0.17510(8) 0.0243(4) Uani 1 1 d .
F006 F 0.2068(3) 0.4982(4) 0.63709(18) 0.0277(10) Uani 1 1 d .
F007 F 0.1115(4) 0.2947(4) 0.4482(2) 0.0355(12) Uani 1 1 d .
F008 F 0.0814(3) 0.7174(4) 0.4591(2) 0.0307(10) Uani 1 1 d .
O009 O 0.3209(3) 0.7590(4) 0.4426(2) 0.0217(10) Uani 1 1 d .
O00A O 0.4284(3) 0.8832(5) 0.3746(2) 0.0259(11) Uani 1 1 d .
N00B N 0.3654(4) 1.0015(5) 0.4641(3) 0.0197(12) Uani 1 1 d .
N00C N 0.1880(4) 0.9263(5) 0.4038(3) 0.0185(11) Uani 1 1 d .
N00D N 0.2592(4) 0.7985(5) 0.3249(3) 0.0194(12) Uani 1 1 d .
N00E N 0.2962(4) 1.0576(6) 0.3497(3) 0.0215(12) Uani 1 1 d .
C00F C 0.1460(5) 0.6123(7) 0.5493(3) 0.0239(15) Uani 1 1 d .
C00G C 0.0963(5) 0.5060(7) 0.4518(3) 0.0249(16) Uani 1 1 d .
C00H C 0.1584(5) 0.3923(6) 0.5443(3) 0.0219(14) Uani 1 1 d .
C00I C 0.1700(5) 0.5010(7) 0.5765(3) 0.0218(14) Uani 1 1 d .
C00J C 0.0663(5) 1.0215(6) 0.4405(3) 0.0223(15) Uani 1 1 d .
H00J H 0.046634 1.071640 0.470787 0.027 Uiso 1 1 calc R
C00K C 0.0159(5) 0.7789(7) 0.2545(3) 0.0248(15) Uani 1 1 d .
H00K H -0.022756 0.744151 0.220070 0.030 Uiso 1 1 calc R
C00L C 0.1228(5) 0.3984(7) 0.4813(3) 0.0241(15) Uani 1 1 d .
C00M C 0.1281(5) 0.8791(6) 0.3547(3) 0.0198(14) Uani 1 1 d .
C00N C 0.0062(5) 0.9765(6) 0.3923(3) 0.0226(15) Uani 1 1 d .
H00N H -0.055490 0.995673 0.388705 0.027 Uiso 1 1 calc R
C00O C 0.1072(5) 0.6118(6) 0.4864(3) 0.0220(14) Uani 1 1 d .
C00P C 0.3664(5) 1.1262(7) 0.4507(3) 0.0225(14) Uani 1 1 d .
C00Q C 0.3008(5) 0.7181(7) 0.2973(3) 0.0241(15) Uani 1 1 d .
H00Q H 0.266047 0.662593 0.269897 0.029 Uiso 1 1 calc R
C00R C 0.1573(5) 0.9940(7) 0.4455(3) 0.0234(15) Uani 1 1 d .
H00R H 0.198281 1.024864 0.479870 0.028 Uiso 1 1 calc R
C00S C 0.1645(5) 0.8068(6) 0.3114(3) 0.0196(14) Uani 1 1 d .
C00T C 0.0361(5) 0.9003(7) 0.3472(3) 0.0227(15) Uani 1 1 d .
C00U C 0.4545(5) 0.7948(7) 0.3413(3) 0.0259(16) Uani 1 1 d .
C00V C 0.1082(5) 0.7569(7) 0.2620(3) 0.0228(15) Uani 1 1 d .
H00V H 0.131521 0.707566 0.232941 0.027 Uiso 1 1 calc R
C00W C 0.4007(5) 0.9620(7) 0.5201(3) 0.0253(15) Uani 1 1 d .
H00W H 0.428808 1.019814 0.549329 0.030 Uiso 1 1 calc R
C00X C 0.4316(6) 0.6155(8) 0.2731(4) 0.0305(17) Uani 1 1 d .
H00X H 0.392018 0.559498 0.249462 0.037 Uiso 1 1 calc R
C00Y C 0.3966(5) 0.7084(7) 0.3059(3) 0.0256(15) Uani 1 1 d .
C00Z C -0.0197(5) 0.8498(6) 0.2959(3) 0.0225(14) Uani 1 1 d .
H00Z H -0.082296 0.864431 0.289557 0.027 Uiso 1 1 calc R
C010 C 0.2556(5) 1.0791(8) 0.2922(4) 0.0312(18) Uani 1 1 d .
H010 H 0.236393 1.012679 0.265569 0.037 Uiso 1 1 calc R
C011 C 0.3967(6) 0.6067(7) 0.5876(4) 0.0322(18) Uani 1 1 d .
H011 H 0.395422 0.527192 0.604018 0.039 Uiso 1 1 calc R
C012 C 0.4014(6) 1.2194(7) 0.4885(4) 0.0303(17) Uani 1 1 d .
H012 H 0.430623 1.202478 0.529761 0.036 Uiso 1 1 calc R
C013 C 0.3595(5) 0.7482(6) 0.5009(3) 0.0222(15) Uani 1 1 d .
C014 C 0.3259(5) 1.1537(7) 0.3883(4) 0.0248(15) Uani 1 1 d .
C015 C 0.2400(6) 1.1976(8) 0.2694(4) 0.0315(18) Uani 1 1 d .
H015 H 0.207763 1.210834 0.228581 0.038 Uiso 1 1 calc R
C016 C 0.5216(6) 0.6045(9) 0.2748(4) 0.036(2) Uani 1 1 d .
H016 H 0.545027 0.539204 0.254324 0.043 Uiso 1 1 calc R
C017 C 0.4383(6) 0.7007(8) 0.6256(4) 0.037(2) Uani 1 1 d .
H017 H 0.467232 0.684023 0.666934 0.044 Uiso 1 1 calc R
C018 C 0.3584(6) 0.6285(8) 0.5276(4) 0.0324(18) Uani 1 1 d .
H018 H 0.330354 0.563917 0.502819 0.039 Uiso 1 1 calc R
C019 C 0.3946(6) 1.3405(8) 0.4672(4) 0.038(2) Uani 1 1 d .
H019 H 0.420739 1.403799 0.493850 0.045 Uiso 1 1 calc R
C01A C 0.4370(6) 0.8159(8) 0.6028(4) 0.0309(18) Uani 1 1 d .
H01A H 0.461227 0.880137 0.629441 0.037 Uiso 1 1 calc R
C01B C 0.3997(5) 0.8411(7) 0.5395(4) 0.0258(16) Uani 1 1 d .
C01C C 0.5779(6) 0.6903(9) 0.3070(4) 0.0350(19) Uani 1 1 d .
H01C H 0.640296 0.685006 0.306839 0.042 Uiso 1 1 calc R
C01D C 0.3162(6) 1.2754(8) 0.3672(4) 0.0316(17) Uani 1 1 d .
C01E C 0.5463(6) 0.7832(9) 0.3392(4) 0.0352(19) Uani 1 1 d .
H01E H 0.587258 0.840651 0.360475 0.042 Uiso 1 1 calc R
C01F C 0.2714(6) 1.2937(9) 0.3063(4) 0.037(2) Uani 1 1 d .
H01F H 0.262664 1.373786 0.290438 0.044 Uiso 1 1 calc R
C01G C 0.3499(6) 1.3681(8) 0.4075(4) 0.036(2) Uani 1 1 d .
H01G H 0.342610 1.450174 0.394441 0.043 Uiso 1 1 calc R

loop_
_atom_site_aniso_label
_atom_site_aniso_U_11
_atom_site_aniso_U_22
_atom_site_aniso_U_33
_atom_site_aniso_U_23
_atom_site_aniso_U_13
_atom_site_aniso_U_12
I001 0.0270(2) 0.0148(2) 0.0186(2) -0.00039(16) 0.00305(17) -0.00148(18)
I002 0.0335(3) 0.0144(2) 0.0210(2) -0.00228(17) 0.00538(18) -0.00058(19)
I003 0.0599(4) 0.0316(3) 0.0160(2) 0.0036(2) -0.0035(2) -0.0104(3)
Fe04 0.0161(5) 0.0223(5) 0.0178(5) -0.0018(4) 0.0019(4) -0.0012(4)
Cl00 0.0292(9) 0.0157(7) 0.0256(8) 0.0021(7) -0.0022(7) -0.0034(7)
F006 0.043(3) 0.022(2) 0.0160(19) -0.0012(17) -0.0004(18) -0.003(2)
F007 0.070(4) 0.016(2) 0.019(2) -0.0036(17) 0.005(2) -0.008(2)
F008 0.048(3) 0.018(2) 0.025(2) 0.0025(18) 0.001(2) -0.003(2)
O009 0.025(3) 0.019(2) 0.019(2) -0.0018(19) 0.0004(19) 0.001(2)
O00A 0.018(3) 0.034(3) 0.026(3) -0.006(2) 0.004(2) -0.003(2)
N00B 0.019(3) 0.020(3) 0.021(3) 0.000(2) 0.005(2) -0.004(2)
N00C 0.020(3) 0.017(3) 0.020(3) 0.001(2) 0.007(2) -0.005(2)
N00D 0.015(3) 0.020(3) 0.025(3) -0.002(2) 0.007(2) -0.004(2)
N00E 0.013(3) 0.027(3) 0.024(3) 0.007(2) 0.002(2) -0.003(2)
C00F 0.035(4) 0.018(3) 0.020(3) -0.001(3) 0.010(3) -0.003(3)
C00G 0.038(4) 0.022(3) 0.013(3) 0.003(3) 0.000(3) -0.007(3)
C00H 0.028(4) 0.018(3) 0.017(3) 0.004(3) -0.002(3) 0.000(3)
C00I 0.031(4) 0.018(3) 0.017(3) 0.001(3) 0.004(3) -0.002(3)
C00J 0.026(4) 0.019(3) 0.024(3) 0.002(3) 0.009(3) 0.000(3)
C00K 0.024(4) 0.027(4) 0.022(3) 0.003(3) -0.001(3) -0.005(3)
C00L 0.034(4) 0.017(3) 0.021(3) -0.006(3) 0.006(3) -0.006(3)
C00M 0.027(4) 0.015(3) 0.018(3) 0.004(2) 0.003(3) -0.003(3)
C00N 0.022(4) 0.015(3) 0.030(4) 0.004(3) 0.006(3) -0.001(3)
C00O 0.031(4) 0.014(3) 0.020(3) 0.004(3) 0.003(3) -0.003(3)
C00P 0.022(4) 0.020(3) 0.025(4) -0.001(3) 0.002(3) 0.000(3)
C00Q 0.029(4) 0.021(3) 0.021(3) 0.002(3) 0.001(3) 0.000(3)
C00R 0.031(4) 0.019(3) 0.020(3) 0.002(3) 0.004(3) -0.002(3)
C00S 0.015(3) 0.021(3) 0.023(3) 0.002(3) 0.005(3) -0.001(3)
C00T 0.024(4) 0.027(4) 0.016(3) 0.010(3) 0.003(3) 0.006(3)
C00U 0.021(4) 0.033(4) 0.023(3) 0.002(3) 0.003(3) 0.000(3)
C00V 0.024(4) 0.027(4) 0.018(3) 0.004(3) 0.005(3) -0.003(3)
C00W 0.023(4) 0.029(4) 0.024(4) 0.001(3) 0.005(3) 0.003(3)
C00X 0.028(4) 0.035(4) 0.027(4) 0.000(3) 0.001(3) 0.001(3)
C00Y 0.021(4) 0.032(4) 0.024(3) 0.002(3) 0.005(3) 0.000(3)
C00Z 0.020(4) 0.020(3) 0.027(4) 0.002(3) 0.002(3) 0.001(3)
C010 0.026(4) 0.042(5) 0.027(4) 0.012(3) 0.008(3) 0.002(3)
C011 0.040(5) 0.021(4) 0.034(4) 0.003(3) 0.004(4) 0.003(3)
C012 0.035(4) 0.025(4) 0.031(4) 0.002(3) 0.005(3) 0.000(3)
C013 0.023(4) 0.022(4) 0.020(3) 0.003(3) 0.000(3) 0.008(3)
C014 0.028(4) 0.020(3) 0.027(4) -0.001(3) 0.007(3) -0.002(3)
C015 0.032(4) 0.042(5) 0.022(4) 0.012(3) 0.009(3) 0.007(4)
C016 0.029(4) 0.042(5) 0.035(4) -0.011(4) 0.001(3) 0.008(4)
C017 0.043(5) 0.042(5) 0.020(4) -0.002(3) -0.005(3) 0.003(4)
C018 0.031(4) 0.030(4) 0.036(4) -0.009(3) 0.007(3) 0.001(3)
C019 0.042(5) 0.029(4) 0.042(5) -0.006(4) 0.008(4) -0.008(4)
C01A 0.032(4) 0.034(4) 0.022(4) -0.005(3) -0.009(3) 0.007(3)
C01B 0.022(4) 0.027(4) 0.028(4) -0.002(3) 0.005(3) 0.005(3)
C01C 0.024(4) 0.055(6) 0.027(4) 0.004(4) 0.006(3) 0.007(4)
C01D 0.040(5) 0.024(4) 0.033(4) 0.001(3) 0.013(3) -0.001(4)
C01E 0.030(4) 0.044(5) 0.032(4) -0.013(4) 0.006(3) -0.004(4)
C01F 0.035(5) 0.043(5) 0.034(4) 0.014(4) 0.014(4) 0.005(4)
C01G 0.037(5) 0.024(4) 0.051(5) 0.017(4) 0.021(4) 0.007(3)

loop_
_atom_type_symbol
_atom_type_description
_atom_type_scat_dispersion_real
_atom_type_scat_dispersion_imag
_atom_type_scat_source
C C 0.0033 0.0016 'International Tables Vol C Tables 4.2.6.8 and 6.1.1.4'
H H 0.0000 0.0000 'International Tables Vol C Tables 4.2.6.8 and 6.1.1.4'
Cl Cl 0.1484 0.1585 'International Tables Vol C Tables 4.2.6.8 and 6.1.1.4'
F F 0.0171 0.0103 'International Tables Vol C Tables 4.2.6.8 and 6.1.1.4'
Fe Fe 0.3463 0.8444 'International Tables Vol C Tables 4.2.6.8 and 6.1.1.4'
I I -0.4742 1.8119 'International Tables Vol C Tables 4.2.6.8 and 6.1.1.4'
N N 0.0061 0.0033 'International Tables Vol C Tables 4.2.6.8 and 6.1.1.4'
O O 0.0106 0.0060 'International Tables Vol C Tables 4.2.6.8 and 6.1.1.4'

loop_
_geom_angle_atom_site_label_1
_geom_angle_atom_site_label_2
_geom_angle_atom_site_label_3
_geom_angle
O009 Fe04 N00B 93.4(2)
O009 Fe04 N00C 91.2(2)
O009 Fe04 N00D 86.4(2)
O009 Fe04 N00E 172.7(2)
O00A Fe04 O009 94.9(2)
O00A Fe04 N00B 88.5(2)
O00A Fe04 N00C 172.5(2)
O00A Fe04 N00D 93.1(2)
O00A Fe04 N00E 91.5(2)
N00B Fe04 N00C 95.4(2)
N00B Fe04 N00D 178.4(2)
N00B Fe04 N00E 83.1(3)
N00C Fe04 N00E 82.7(2)
N00D Fe04 N00C 83.1(2)
N00D Fe04 N00E 96.9(3)
C013 O009 Fe04 126.6(5)
C00U O00A Fe04 125.5(5)
C00P N00B Fe04 114.6(5)
C00W N00B Fe04 125.4(5)
C00W N00B C00P 119.9(6)
C00M N00C Fe04 112.2(5)
C00R N00C Fe04 128.3(5)
C00R N00C C00M 118.9(6)
C00Q N00D Fe04 125.3(5)
C00Q N00D C00S 120.4(6)
C00S N00D Fe04 113.8(4)
C010 N00E Fe04 128.5(6)
C010 N00E C014 119.4(7)
C014 N00E Fe04 111.9(5)
C00I C00F I002 121.6(5)
C00I C00F C00O 116.8(6)
C00O C00F I002 121.4(5)
C00L C00G I003 120.6(5)
C00L C00G C00O 118.3(6)
C00O C00G I003 121.0(5)
C00I C00H I001 121.1(5)
C00I C00H C00L 116.9(6)
C00L C00H I001 121.9(5)
F006 C00I C00F 118.4(6)
F006 C00I C00H 118.2(6)
C00F C00I C00H 123.4(6)
C00N C00J H00J 120.0
C00N C00J C00R 120.1(7)
C00R C00J H00J 120.0
C00V C00K H00K 119.3
C00Z C00K H00K 119.3
C00Z C00K C00V 121.5(7)
F007 C00L C00G 118.8(6)
F007 C00L C00H 118.8(7)
C00G C00L C00H 122.4(7)
N00C C00M C00S 116.7(6)
N00C C00M C00T 122.5(6)
C00T C00M C00S 120.8(6)
C00J C00N H00N 120.1
C00J C00N C00T 119.8(7)
C00T C00N H00N 120.1
F008 C00O C00F 118.4(6)
F008 C00O C00G 119.6(6)
C00G C00O C00F 122.0(7)
N00B C00P C014 112.9(6)
C012 C00P N00B 128.7(7)
C012 C00P C014 118.3(7)
N00D C00Q H00Q 118.1
N00D C00Q C00Y 123.7(7)
C00Y C00Q H00Q 118.1
N00C C00R C00J 122.0(7)
N00C C00R H00R 119.0
C00J C00R H00R 119.0
N00D C00S C00M 113.3(6)
C00V C00S N00D 127.4(6)
C00V C00S C00M 119.3(6)
C00M C00T C00N 116.7(7)
C00Z C00T C00M 118.8(7)
C00Z C00T C00N 124.5(7)
O00A C00U C00Y 125.2(7)
O00A C00U C01E 118.7(7)
C01E C00U C00Y 116.1(7)
C00K C00V H00V 120.2
C00S C00V C00K 119.6(7)
C00S C00V H00V 120.2
N00B C00W H00W 117.6
N00B C00W C01B 124.8(7)
C01B C00W H00W 117.6
C00Y C00X H00X 119.4
C016 C00X H00X 119.4
C016 C00X C00Y 121.1(8)
C00U C00Y C00Q 122.2(7)
C00X C00Y C00Q 116.9(7)
C00X C00Y C00U 120.7(7)
C00K C00Z C00T 120.0(7)
C00K C00Z H00Z 120.0
C00T C00Z H00Z 120.0
N00E C010 H010 119.1
N00E C010 C015 121.8(8)
C015 C010 H010 119.1
C017 C011 H011 119.6
C018 C011 H011 119.6
C018 C011 C017 120.7(8)
C00P C012 H012 119.5
C00P C012 C019 120.9(8)
C019 C012 H012 119.5
O009 C013 C018 116.2(7)
O009 C013 C01B 126.3(7)
C01B C013 C018 117.5(7)
N00E C014 C00P 117.4(6)
N00E C014 C01D 121.7(7)
C01D C014 C00P 120.9(7)
C010 C015 H015 120.2
C01F C015 C010 119.6(8)
C01F C015 H015 120.2
C00X C016 H016 120.7
C00X C016 C01C 118.7(8)
C01C C016 H016 120.7
C011 C017 H017 120.2
C01A C017 C011 119.6(7)
C01A C017 H017 120.2
C011 C018 C013 121.2(8)
C011 C018 H018 119.4
C013 C018 H018 119.4
C012 C019 H019 119.7
C01G C019 C012 120.7(8)
C01G C019 H019 119.7
C017 C01A H01A 119.5
C017 C01A C01B 120.9(7)
C01B C01A H01A 119.5
C00W C01B C01A 117.1(7)
C013 C01B C00W 122.9(7)
C013 C01B C01A 119.8(7)
C016 C01C H01C 119.0
C01E C01C C016 122.0(8)
C01E C01C H01C 119.0
C01F C01D C014 116.8(8)
C01G C01D C014 119.1(8)
C01G C01D C01F 124.1(8)
C00U C01E H01E 119.3
C01C C01E C00U 121.3(8)
C01C C01E H01E 119.3
C015 C01F C01D 120.7(8)
C015 C01F H01F 119.7
C01D C01F H01F 119.7
C019 C01G H01G 120.1
C01D C01G C019 119.8(8)
C01D C01G H01G 120.1

loop_
_geom_bond_atom_site_label_1
_geom_bond_atom_site_label_2
_geom_bond_distance
I001 C00H 2.098(7)
I002 C00F 2.095(7)
I003 C00G 2.076(7)
Fe04 O009 1.873(5)
Fe04 O00A 1.872(5)
Fe04 N00B 1.946(6)
Fe04 N00C 1.984(6)
Fe04 N00D 1.947(6)
Fe04 N00E 1.989(6)
F006 C00I 1.344(8)
F007 C00L 1.349(8)
F008 C00O 1.337(8)
O009 C013 1.310(8)
O00A C00U 1.319(9)
N00B C00P 1.408(9)
N00B C00W 1.319(9)
N00C C00M 1.382(9)
N00C C00R 1.325(9)
N00D C00Q 1.297(9)
N00D C00S 1.421(9)
N00E C010 1.319(10)
N00E C014 1.381(10)
C00F C00I 1.385(10)
C00F C00O 1.397(10)
C00G C00L 1.378(10)
C00G C00O 1.385(10)
C00H C00I 1.386(10)
C00H C00L 1.391(10)
C00J H00J 0.9500
C00J C00N 1.361(10)
C00J C00R 1.401(11)
C00K H00K 0.9500
C00K C00V 1.405(10)
C00K C00Z 1.377(11)
C00M C00S 1.422(10)
C00M C00T 1.398(10)
C00N H00N 0.9500
C00N C00T 1.431(10)
C00P C012 1.368(11)
C00P C014 1.425(10)
C00Q H00Q 0.9500
C00Q C00Y 1.439(10)
C00R H00R 0.9500
C00S C00V 1.369(10)
C00T C00Z 1.397(10)
C00U C00Y 1.430(11)
C00U C01E 1.410(11)
C00V H00V 0.9500
C00W H00W 0.9500
C00W C01B 1.401(11)
C00X H00X 0.9500
C00X C00Y 1.407(11)
C00X C016 1.368(12)
C00Z H00Z 0.9500
C010 H010 0.9500
C010 C015 1.405(12)
C011 H011 0.9500
C011 C017 1.408(12)
C011 C018 1.358(12)
C012 H012 0.9500
C012 C019 1.414(12)
C013 C018 1.446(11)
C013 C01B 1.398(11)
C014 C01D 1.420(11)
C015 H015 0.9500
C015 C01F 1.367(13)
C016 H016 0.9500
C016 C01C 1.382(13)
C017 H017 0.9500
C017 C01A 1.364(12)
C018 H018 0.9500
C019 H019 0.9500
C019 C01G 1.394(13)
C01A H01A 0.9500
C01A C01B 1.427(10)
C01C H01C 0.9500
C01C C01E 1.377(12)
C01D C01F 1.400(12)
C01D C01G 1.387(13)
C01E H01E 0.9500
C01F H01F 0.9500
C01G H01G 0.9500

loop_
_geom_torsion_atom_site_label_1
_geom_torsion_atom_site_label_2
_geom_torsion_atom_site_label_3
_geom_torsion_atom_site_label_4
_geom_torsion
I001 C00H C00I F006 3.0(10)
I001 C00H C00I C00F -177.3(6)
I001 C00H C00L F007 -1.7(10)
I001 C00H C00L C00G 176.3(6)
I002 C00F C00I F006 4.8(10)
I002 C00F C00I C00H -174.8(6)
I002 C00F C00O F008 -5.8(10)
I002 C00F C00O C00G 173.2(6)
I003 C00G C00L F007 -1.8(10)
I003 C00G C00L C00H -179.8(6)
I003 C00G C00O F008 1.5(10)
I003 C00G C00O C00F -177.5(6)
Fe04 O009 C013 C018 -178.1(5)
Fe04 O009 C013 C01B 3.1(11)
Fe04 O00A C00U C00Y 11.2(11)
Fe04 O00A C00U C01E -169.5(6)
Fe04 N00B C00P C012 -176.7(7)
Fe04 N00B C00P C014 2.2(8)
Fe04 N00B C00W C01B -5.8(11)
Fe04 N00C C00M C00S 8.6(7)
Fe04 N00C C00M C00T -171.5(5)
Fe04 N00C C00R C00J 168.6(5)
Fe04 N00D C00Q C00Y -12.6(10)
Fe04 N00D C00S C00M -5.3(7)
Fe04 N00D C00S C00V 172.7(6)
Fe04 N00E C010 C015 173.1(6)
Fe04 N00E C014 C00P 2.5(8)
Fe04 N00E C014 C01D -177.2(6)
O009 Fe04 O00A C00U 64.9(6)
O009 C013 C018 C011 179.7(7)
O009 C013 C01B C00W 2.3(12)
O009 C013 C01B C01A 178.3(7)
O00A Fe04 O009 C013 81.9(6)
O00A C00U C00Y C00Q 7.3(12)
O00A C00U C00Y C00X -178.4(7)
O00A C00U C01E C01C 177.8(8)
N00B Fe04 O009 C013 -6.9(6)
N00B Fe04 O00A C00U 158.2(6)
N00B C00P C012 C019 -178.8(8)
N00B C00P C014 N00E -3.1(10)
N00B C00P C014 C01D 176.6(7)
N00B C00W C01B C013 -0.7(12)
N00B C00W C01B C01A -176.8(7)
N00C Fe04 O009 C013 -102.4(6)
N00C C00M C00S N00D -2.3(9)
N00C C00M C00S C00V 179.5(6)
N00C C00M C00T C00N 1.5(10)
N00C C00M C00T C00Z 179.6(6)
N00D Fe04 O009 C013 174.7(6)
N00D Fe04 O00A C00U -21.7(6)
N00D C00Q C00Y C00U -6.2(12)
N00D C00Q C00Y C00X 179.3(7)
N00D C00S C00V C00K -177.2(7)
N00E Fe04 O00A C00U -118.7(6)
N00E C010 C015 C01F 3.4(12)
N00E C014 C01D C01F 3.0(12)
N00E C014 C01D C01G -177.9(7)
C00I C00F C00O F008 178.5(7)
C00I C00F C00O C00G -2.5(12)
C00I C00H C00L F007 179.3(7)
C00I C00H C00L C00G -2.7(12)
C00J C00N C00T C00M -1.8(10)
C00J C00N C00T C00Z -179.7(7)
C00L C00G C00O F008 -179.5(7)
C00L C00G C00O C00F 1.5(12)
C00L C00H C00I F006 -178.0(7)
C00L C00H C00I C00F 1.6(12)
C00M N00C C00R C00J -1.5(10)
C00M C00S C00V C00K 0.7(10)
C00M C00T C00Z C00K 1.1(11)
C00N C00J C00R N00C 1.2(11)
C00N C00T C00Z C00K 179.0(7)
C00O C00F C00I F006 -179.4(7)
C00O C00F C00I C00H 0.9(12)
C00O C00G C00L F007 179.2(7)
C00O C00G C00L C00H 1.2(12)
C00P N00B C00W C01B 176.8(7)
C00P C012 C019 C01G 1.7(14)
C00P C014 C01D C01F -176.7(7)
C00P C014 C01D C01G 2.4(12)
C00Q N00D C00S C00M 166.7(6)
C00Q N00D C00S C00V -15.3(11)
C00R N00C C00M C00S -179.8(6)
C00R N00C C00M C00T 0.1(10)
C00R C00J C00N C00T 0.5(10)
C00S N00D C00Q C00Y 176.4(7)
C00S C00M C00T C00N -178.6(6)
C00S C00M C00T C00Z -0.5(10)
C00T C00M C00S N00D 177.8(6)
C00T C00M C00S C00V -0.4(10)
C00V C00K C00Z C00T -0.9(11)
C00W N00B C00P C012 1.0(12)
C00W N00B C00P C014 179.9(7)
C00X C016 C01C C01E 2.6(14)
C00Y C00U C01E C01C -2.9(12)
C00Y C00X C016 C01C -3.2(13)
C00Z C00K C00V C00S -0.1(11)
C010 N00E C014 C00P 177.7(7)
C010 N00E C014 C01D -1.9(11)
C010 C015 C01F C01D -2.2(12)
C011 C017 C01A C01B -4.6(14)
C012 C00P C014 N00E 175.9(7)
C012 C00P C014 C01D -4.4(12)
C012 C019 C01G C01D -3.8(13)
C014 N00E C010 C015 -1.3(11)
C014 C00P C012 C019 2.4(12)
C014 C01D C01F C015 -0.9(12)
C014 C01D C01G C019 1.7(13)
C016 C00X C00Y C00Q 175.3(8)
C016 C00X C00Y C00U 0.7(12)
C016 C01C C01E C00U 0.5(14)
C017 C011 C018 C013 0.3(13)
C017 C01A C01B C00W 179.7(8)
C017 C01A C01B C013 3.5(12)
C018 C011 C017 C01A 2.7(14)
C018 C013 C01B C00W -176.5(7)
C018 C013 C01B C01A -0.5(11)
C01B C013 C018 C011 -1.4(12)
C01E C00U C00Y C00Q -172.0(7)
C01E C00U C00Y C00X 2.3(11)
C01F C01D C01G C019 -179.3(8)
C01G C01D C01F C015 -179.9(8)
